data_4126687
loop_
_publ_author_name
'Zhang, Haoke'
'Zheng, Xiaoyan'
'Xie, Ni'
'He, Zikai'
'Liu, Junkai'
'Leung, Nelson L. C.'
'Niu, Yingli'
'Huang, Xuhui'
'Wong, Kam Sing'
'Kwok, Ryan T. K.'
'Sung, Herman H. Y.'
'Williams, Ian D.'
'Qin, Anjun'
'Lam, Jacky W. Y.'
'Tang, Ben Zhong'

_publ_section_title
;
 Why do simple molecules with &quot;isolated&quot; phenyl rings emit
 visible light?
;
_journal_name_full 'Journal of the American Chemical Society'
_journal_paper_doi 10.1021/jacs.7b08592
_journal_year 2017
_chemical_formula_moiety 'C38 H46'
_chemical_formula_sum 'C38 H46'
_chemical_formula_weight 502.75
_chemical_name_systematic
;
 ? 
;
_space_group_crystal_system monoclinic
_space_group_IT_number 13
_space_group_name_Hall '-P 2yc'
_space_group_name_H-M_alt 'P 1 2/c 1'
_symmetry_space_group_name_Hall '-P 2yc'
_symmetry_space_group_name_H-M 'P 1 2/c 1'
_atom_sites_solution_hydrogens geom
_audit_creation_date 2015-10-15
_audit_creation_method
;
Olex2 1.2
(compiled 2015.09.30 svn.r3233 for OlexSys, GUI svn.r5103)
;
_cell_angle_alpha 90
_cell_angle_beta 93.547(11)
_cell_angle_gamma 90
_cell_formula_units_Z 4
_cell_length_a 21.442(2)
_cell_length_b 7.1680(6)
_cell_length_c 19.930(3)
_cell_measurement_reflns_used 2568
_cell_measurement_temperature 100.00(10)
_cell_measurement_theta_max 27.9000
_cell_measurement_theta_min 3.4990
_cell_volume 3057.3(6)
_computing_cell_refinement
;
CrysAlisPro, Agilent Technologies,
Version 1.171.37.35 (release 13-08-2014 CrysAlis171 .NET)
(compiled Aug 13 2014,18:06:01)
;
_computing_data_collection
;
CrysAlisPro, Agilent Technologies,
Version 1.171.37.35 (release 13-08-2014 CrysAlis171 .NET)
(compiled Aug 13 2014,18:06:01)
;
_computing_data_reduction
;
CrysAlisPro, Agilent Technologies,
Version 1.171.37.35 (release 13-08-2014 CrysAlis171 .NET)
(compiled Aug 13 2014,18:06:01)
;
_computing_molecular_graphics 'Olex2 (Dolomanov et al., 2009)'
_computing_publication_material 'Olex2 (Dolomanov et al., 2009)'
_computing_structure_refinement 'ShelXL (Sheldrick, 2015)'
_computing_structure_solution 'ShelXS (Sheldrick, 2008)'
_diffrn_ambient_environment N~2~
_diffrn_ambient_temperature 100.00(10)
_diffrn_detector 'CCD plate'
_diffrn_detector_area_resol_mean 10.3587
_diffrn_detector_type Atlas
_diffrn_measured_fraction_theta_full 0.991
_diffrn_measured_fraction_theta_max 0.991
_diffrn_measurement_details
;
#__ type_ start__ end____ width___ exp.time_
  1 omega  -43.00   61.00   1.0000   45.0000
omega____ theta____ kappa____ phi______ frames
    -      -12.9246   57.0000  120.0000 104

#__ type_ start__ end____ width___ exp.time_
  2 omega  -87.00   11.00   1.0000   45.0000
omega____ theta____ kappa____ phi______ frames
    -      -12.9246  -57.0000  -30.0000 98

#__ type_ start__ end____ width___ exp.time_
  3 omega  -20.00   55.00   1.0000   45.0000
omega____ theta____ kappa____ phi______ frames
    -       13.3934  -99.0000 -120.0000 75
;
_diffrn_measurement_device 'kappa diffractometer'
_diffrn_measurement_device_type 'SuperNova, Dual, Mo at zero, Atlas'
_diffrn_measurement_method '\w scans'
_diffrn_orient_matrix_UB_11 0.0070913000
_diffrn_orient_matrix_UB_12 -0.0426597000
_diffrn_orient_matrix_UB_13 -0.0307167000
_diffrn_orient_matrix_UB_21 -0.0311822000
_diffrn_orient_matrix_UB_22 0.0149171000
_diffrn_orient_matrix_UB_23 -0.0128851000
_diffrn_orient_matrix_UB_31 0.0087346000
_diffrn_orient_matrix_UB_32 0.0880467000
_diffrn_orient_matrix_UB_33 -0.0126997000
_diffrn_radiation_monochromator mirror
_diffrn_radiation_probe x-ray
_diffrn_radiation_type MoK\a
_diffrn_radiation_wavelength 0.71073
_diffrn_reflns_av_R_equivalents 0.1076
_diffrn_reflns_av_unetI/netI 0.1386
_diffrn_reflns_limit_h_max 25
_diffrn_reflns_limit_h_min -25
_diffrn_reflns_limit_k_max 8
_diffrn_reflns_limit_k_min -8
_diffrn_reflns_limit_l_max 24
_diffrn_reflns_limit_l_min -20
_diffrn_reflns_number 17924
_diffrn_reflns_theta_full 25.000
_diffrn_reflns_theta_max 25.497
_diffrn_reflns_theta_min 3.504
_diffrn_source 'sealed X-ray tube'
_diffrn_source_current 0.80
_diffrn_source_power 0.040
_diffrn_source_target Mo
_diffrn_source_voltage 50
_exptl_absorpt_coefficient_mu 0.061
_exptl_absorpt_correction_T_max 1.00000
_exptl_absorpt_correction_T_min 0.76441
_exptl_absorpt_correction_type multi-scan
_exptl_absorpt_process_details
;
CrysAlisPro, Agilent Technologies,
Version 1.171.37.35 (release 13-08-2014 CrysAlis171 .NET)
(compiled Aug 13 2014,18:06:01)
Empirical absorption correction using spherical harmonics,
 implemented in SCALE3 ABSPACK scaling algorithm.
;
_exptl_crystal_colour colourless
_exptl_crystal_colour_primary colourless
_exptl_crystal_density_diffrn 1.092
_exptl_crystal_density_method 'not measured'
_exptl_crystal_description block
_exptl_crystal_F_000 1096
_exptl_crystal_size_max 0.25
_exptl_crystal_size_mid 0.2
_exptl_crystal_size_min 0.15
_refine_diff_density_max 0.232
_refine_diff_density_min -0.205
_refine_diff_density_rms 0.047
_refine_ls_extinction_method none
_refine_ls_goodness_of_fit_ref 1.001
_refine_ls_hydrogen_treatment constr
_refine_ls_matrix_type full
_refine_ls_number_parameters 355
_refine_ls_number_reflns 5657
_refine_ls_number_restraints 0
_refine_ls_restrained_S_all 1.001
_refine_ls_R_factor_all 0.1292
_refine_ls_R_factor_gt 0.0596
_refine_ls_shift/su_max 0.000
_refine_ls_shift/su_mean 0.000
_refine_ls_structure_factor_coef Fsqd
_refine_ls_weighting_details
;
w=exp[0.6280(sin\q/\l)^2^)]/[\s^2^(Fo^2^)+(0.0130P)^2^] 
where P=(Fo^2^+2Fc^2^)/3
;
_refine_ls_weighting_scheme calc
_refine_ls_wR_factor_gt 0.0959
_refine_ls_wR_factor_ref 0.1164
_reflns_Friedel_coverage 0.000
_reflns_number_gt 3106
_reflns_number_total 5657
_reflns_threshold_expression 'I > 2\s(I)'
_cod_data_source_file ja7b08592_si_004.cif
_cod_data_source_block haoke1molt
_cod_database_code 4126687
_chemical_oxdiff_formula 'ph4 C2 Me12'
_shelx_space_group_comment
;
The symmetry employed for this shelxl refinement is uniquely defined
by the following loop, which should always be used as a source of
symmetry information in preference to the above space-group names.
They are only intended as comments.
;
_reflns_odcompleteness_completeness 99.59
_reflns_odcompleteness_iscentric 1
_reflns_odcompleteness_theta 27.04
_olex2_refinement_description
;
1. Fixed Uiso
 At 1.2 times of:
  All C(H) groups
 At 1.5 times of:
  All C(H,H,H) groups
2.a Ternary CH refined with riding coordinates:
 C2(H2), C1(H1)
2.b Aromatic/amide H refined with riding coordinates:
 C36(H36), C46(H46), C33(H33), C26(H26), C43(H43), C16(H16), C13(H13), C23(H23)
2.c Idealised Me refined as rotating group:
 C47(H47A,H47B,H47C), C49(H49A,H49B,H49C), C39(H39A,H39B,H39C), C37(H37A,H37B,
 H37C), C17(H17A,H17B,H17C), C48(H48A,H48B,H48C), C19(H19A,H19B,H19C), C27(H27A,
 H27B,H27C), C38(H38A,H38B,H38C), C29(H29A,H29B,H29C), C18(H18A,H18B,H18C),
 C28(H28A,H28B,H28C)
;
_shelx_shelxl_version_number 2014/7
_olex2_date_sample_data_collection 2015-10-13
_olex2_submission_special_instructions 'No special instructions were received'

loop_
_space_group_symop_operation_xyz
'x, y, z'
'-x, y, -z+1/2'
'-x, -y, -z'
'x, -y, z-1/2'

loop_
_atom_site_label
_atom_site_type_symbol
_atom_site_fract_x
_atom_site_fract_y
_atom_site_fract_z
_atom_site_U_iso_or_equiv
_atom_site_adp_type
_atom_site_occupancy
_atom_site_site_symmetry_order
_atom_site_calc_flag
_atom_site_refinement_flags_posn
C36 C 0.33951(10) 0.7840(3) 0.10341(13) 0.0220(6) Uani 1 1 d .
H36 H 0.3039 0.8541 0.1142 0.026 Uiso 1 1 calc R
C35 C 0.39864(10) 0.8502(3) 0.12501(13) 0.0228(6) Uani 1 1 d .
C11 C 0.21995(10) 0.5874(3) 0.10128(13) 0.0210(6) Uani 1 1 d .
C46 C 0.27287(10) 0.4561(3) -0.11849(13) 0.0208(6) Uani 1 1 d .
H46 H 0.2412 0.3714 -0.1071 0.025 Uiso 1 1 calc R
C45 C 0.30833(10) 0.4112(3) -0.17169(14) 0.0215(6) Uani 1 1 d .
C2 C 0.23973(10) 0.6578(3) -0.02234(13) 0.0207(6) Uani 1 1 d .
H2 H 0.2422 0.7949 -0.0133 0.025 Uiso 1 1 calc R
C15 C 0.14833(10) 0.7842(3) 0.16146(15) 0.0273(7) Uani 1 1 d .
C44 C 0.35489(10) 0.5360(3) -0.18994(14) 0.0231(6) Uani 1 1 d .
C31 C 0.33042(10) 0.6186(3) 0.06645(13) 0.0191(6) Uani 1 1 d .
C33 C 0.44245(10) 0.5833(3) 0.07318(14) 0.0263(6) Uani 1 1 d .
H33 H 0.4783 0.5136 0.0627 0.032 Uiso 1 1 calc R
C41 C 0.28105(10) 0.6203(3) -0.08023(13) 0.0194(6) Uani 1 1 d .
C47 C 0.34075(11) 0.9288(3) -0.06253(14) 0.0289(7) Uani 1 1 d .
H47A H 0.3012 0.9904 -0.0542 0.043 Uiso 1 1 calc GR
H47B H 0.3654 1.0098 -0.0903 0.043 Uiso 1 1 calc GR
H47C H 0.3641 0.9046 -0.0196 0.043 Uiso 1 1 calc GR
C34 C 0.45077(10) 0.7496(3) 0.10845(14) 0.0257(6) Uani 1 1 d .
C49 C 0.29714(11) 0.2310(3) -0.21068(14) 0.0276(7) Uani 1 1 d .
H49A H 0.3355 0.1564 -0.2083 0.041 Uiso 1 1 calc GR
H49B H 0.2851 0.2601 -0.2578 0.041 Uiso 1 1 calc GR
H49C H 0.2636 0.1604 -0.1912 0.041 Uiso 1 1 calc GR
C12 C 0.21683(10) 0.4522(3) 0.15224(14) 0.0246(6) Uani 1 1 d .
C21 C 0.17120(10) 0.6152(3) -0.04370(13) 0.0226(6) Uani 1 1 d .
C26 C 0.14239(10) 0.4483(3) -0.02695(14) 0.0263(6) Uani 1 1 d .
H26 H 0.1655 0.3605 0.0003 0.032 Uiso 1 1 calc R
C42 C 0.32761(10) 0.7456(3) -0.09890(14) 0.0213(6) Uani 1 1 d .
C43 C 0.36273(11) 0.6996(3) -0.15243(14) 0.0246(6) Uani 1 1 d .
H43 H 0.3941 0.7847 -0.1644 0.030 Uiso 1 1 calc R
C32 C 0.38282(10) 0.5143(3) 0.05243(13) 0.0237(6) Uani 1 1 d .
C14 C 0.14562(11) 0.6484(3) 0.21188(14) 0.0287(7) Uani 1 1 d .
C16 C 0.18454(10) 0.7500(3) 0.10739(14) 0.0235(6) Uani 1 1 d .
H16 H 0.1854 0.8413 0.0729 0.028 Uiso 1 1 calc R
C1 C 0.26289(10) 0.5590(3) 0.04417(13) 0.0217(6) Uani 1 1 d .
H1 H 0.2639 0.4220 0.0347 0.026 Uiso 1 1 calc R
C25 C 0.08082(11) 0.4055(3) -0.04877(14) 0.0293(7) Uani 1 1 d .
C39 C 0.40565(11) 1.0245(3) 0.16742(14) 0.0295(7) Uani 1 1 d .
H39A H 0.4268 1.1211 0.1425 0.044 Uiso 1 1 calc GR
H39B H 0.4305 0.9962 0.2091 0.044 Uiso 1 1 calc GR
H39C H 0.3643 1.0693 0.1782 0.044 Uiso 1 1 calc GR
C37 C 0.37921(11) 0.3296(3) 0.01523(14) 0.0296(7) Uani 1 1 d .
H37A H 0.3512 0.2449 0.0375 0.044 Uiso 1 1 calc GR
H37B H 0.4210 0.2742 0.0154 0.044 Uiso 1 1 calc GR
H37C H 0.3631 0.3505 -0.0313 0.044 Uiso 1 1 calc GR
C13 C 0.18002(11) 0.4853(3) 0.20526(15) 0.0293(7) Uani 1 1 d .
H13 H 0.1780 0.3923 0.2390 0.035 Uiso 1 1 calc R
C17 C 0.25334(11) 0.2718(3) 0.14935(15) 0.0356(8) Uani 1 1 d .
H17A H 0.2366 0.1967 0.1113 0.053 Uiso 1 1 calc GR
H17B H 0.2496 0.2021 0.1912 0.053 Uiso 1 1 calc GR
H17C H 0.2974 0.3000 0.1437 0.053 Uiso 1 1 calc GR
C23 C 0.07513(11) 0.7009(3) -0.10466(15) 0.0353(7) Uani 1 1 d .
H23 H 0.0517 0.7898 -0.1311 0.042 Uiso 1 1 calc R
C48 C 0.39454(11) 0.4984(3) -0.24794(15) 0.0322(7) Uani 1 1 d .
H48A H 0.4152 0.3771 -0.2416 0.048 Uiso 1 1 calc GR
H48B H 0.4262 0.5964 -0.2502 0.048 Uiso 1 1 calc GR
H48C H 0.3681 0.4971 -0.2899 0.048 Uiso 1 1 calc GR
C22 C 0.13707(11) 0.7426(3) -0.08381(14) 0.0285(7) Uani 1 1 d .
C24 C 0.04651(11) 0.5346(4) -0.08814(15) 0.0348(7) Uani 1 1 d .
C19 C 0.11178(11) 0.9652(3) 0.16436(17) 0.0414(8) Uani 1 1 d .
H19A H 0.0670 0.9374 0.1640 0.062 Uiso 1 1 calc GR
H19B H 0.1200 1.0424 0.1253 0.062 Uiso 1 1 calc GR
H19C H 0.1247 1.0326 0.2057 0.062 Uiso 1 1 calc GR
C27 C 0.16534(12) 0.9238(3) -0.10648(16) 0.0416(8) Uani 1 1 d .
H27A H 0.1775 1.0003 -0.0671 0.062 Uiso 1 1 calc GR
H27B H 0.1345 0.9914 -0.1356 0.062 Uiso 1 1 calc GR
H27C H 0.2022 0.8968 -0.1315 0.062 Uiso 1 1 calc GR
C38 C 0.51620(11) 0.8192(3) 0.12830(16) 0.0386(8) Uani 1 1 d .
H38A H 0.5236 0.9369 0.1051 0.058 Uiso 1 1 calc GR
H38B H 0.5469 0.7262 0.1156 0.058 Uiso 1 1 calc GR
H38C H 0.5204 0.8392 0.1770 0.058 Uiso 1 1 calc GR
C29 C 0.05245(12) 0.2205(3) -0.02954(16) 0.0429(8) Uani 1 1 d .
H29A H 0.0416 0.1479 -0.0703 0.064 Uiso 1 1 calc GR
H29B H 0.0147 0.2434 -0.0055 0.064 Uiso 1 1 calc GR
H29C H 0.0827 0.1508 -0.0005 0.064 Uiso 1 1 calc GR
C18 C 0.10698(13) 0.6748(4) 0.27142(16) 0.0443(8) Uani 1 1 d .
H18A H 0.1143 0.7998 0.2902 0.067 Uiso 1 1 calc GR
H18B H 0.1188 0.5810 0.3057 0.067 Uiso 1 1 calc GR
H18C H 0.0626 0.6608 0.2573 0.067 Uiso 1 1 calc GR
C28 C -0.02011(11) 0.4939(4) -0.11437(17) 0.0493(9) Uani 1 1 d .
H28A H -0.0205 0.3852 -0.1442 0.074 Uiso 1 1 calc GR
H28B H -0.0370 0.6023 -0.1394 0.074 Uiso 1 1 calc GR
H28C H -0.0458 0.4681 -0.0765 0.074 Uiso 1 1 calc GR

loop_
_atom_site_aniso_label
_atom_site_aniso_U_11
_atom_site_aniso_U_22
_atom_site_aniso_U_33
_atom_site_aniso_U_23
_atom_site_aniso_U_13
_atom_site_aniso_U_12
C36 0.0210(12) 0.0247(11) 0.0202(17) 0.0037(11) 0.0014(12) 0.0014(10)
C35 0.0244(13) 0.0281(12) 0.0156(17) 0.0049(11) -0.0009(12) -0.0026(10)
C11 0.0192(12) 0.0268(12) 0.0171(17) -0.0024(11) 0.0010(12) -0.0037(10)
C46 0.0167(12) 0.0234(11) 0.0220(18) 0.0003(11) -0.0005(12) 0.0004(9)
C45 0.0226(12) 0.0235(11) 0.0186(18) -0.0002(11) 0.0021(12) 0.0037(10)
C2 0.0195(12) 0.0219(11) 0.0209(18) -0.0015(11) 0.0028(12) -0.0029(9)
C15 0.0189(12) 0.0357(13) 0.028(2) -0.0098(13) 0.0044(13) -0.0061(11)
C44 0.0233(12) 0.0295(12) 0.0169(17) 0.0026(11) 0.0039(12) 0.0040(10)
C31 0.0187(12) 0.0235(11) 0.0153(17) 0.0022(10) 0.0028(11) -0.0019(10)
C33 0.0220(13) 0.0350(13) 0.0225(18) 0.0026(12) 0.0047(12) 0.0074(10)
C41 0.0175(11) 0.0265(12) 0.0144(17) 0.0011(11) 0.0013(11) 0.0018(10)
C47 0.0305(14) 0.0293(12) 0.028(2) -0.0012(12) 0.0087(13) -0.0059(11)
C34 0.0242(13) 0.0341(13) 0.0189(18) 0.0026(12) 0.0011(12) -0.0008(11)
C49 0.0294(14) 0.0319(12) 0.0220(18) 0.0007(12) 0.0053(13) 0.0009(11)
C12 0.0179(12) 0.0321(13) 0.0235(19) 0.0038(12) -0.0009(12) -0.0075(10)
C21 0.0216(12) 0.0302(12) 0.0165(17) -0.0064(11) 0.0044(12) -0.0008(10)
C26 0.0255(13) 0.0335(13) 0.0205(18) -0.0048(12) 0.0066(12) -0.0002(11)
C42 0.0194(12) 0.0251(12) 0.0200(17) 0.0010(11) 0.0056(12) 0.0003(10)
C43 0.0244(13) 0.0274(12) 0.0228(19) 0.0024(11) 0.0065(13) -0.0012(10)
C32 0.0257(13) 0.0290(12) 0.0164(17) 0.0001(11) 0.0025(12) 0.0002(11)
C14 0.0253(13) 0.0429(14) 0.0187(19) -0.0090(13) 0.0081(13) -0.0151(12)
C16 0.0232(13) 0.0293(12) 0.0182(17) -0.0008(11) 0.0013(12) -0.0069(10)
C1 0.0204(12) 0.0214(11) 0.0233(18) -0.0002(11) 0.0018(12) -0.0028(9)
C25 0.0239(13) 0.0436(14) 0.0217(19) -0.0131(13) 0.0128(13) -0.0080(12)
C39 0.0282(13) 0.0293(12) 0.030(2) 0.0026(12) -0.0041(13) -0.0019(11)
C37 0.0289(13) 0.0323(13) 0.028(2) -0.0032(12) 0.0023(13) 0.0052(11)
C13 0.0278(14) 0.0389(14) 0.0214(19) 0.0060(12) 0.0016(13) -0.0111(12)
C17 0.0325(15) 0.0376(14) 0.037(2) 0.0113(13) 0.0063(15) -0.0007(12)
C23 0.0276(14) 0.0516(16) 0.026(2) -0.0043(14) -0.0008(14) 0.0118(12)
C48 0.0333(14) 0.0370(13) 0.028(2) 0.0015(13) 0.0118(14) 0.0017(12)
C22 0.0218(13) 0.0345(13) 0.030(2) -0.0031(13) 0.0054(13) 0.0041(11)
C24 0.0194(13) 0.0558(16) 0.030(2) -0.0186(14) 0.0051(13) 0.0022(13)
C19 0.0347(15) 0.0418(14) 0.049(3) -0.0139(15) 0.0165(15) -0.0049(12)
C27 0.0340(15) 0.0446(15) 0.046(2) 0.0144(15) -0.0005(15) 0.0081(12)
C38 0.0248(14) 0.0543(16) 0.036(2) -0.0052(14) -0.0002(14) -0.0027(12)
C29 0.0314(15) 0.0509(16) 0.048(2) -0.0192(15) 0.0157(16) -0.0153(13)
C18 0.0435(16) 0.0593(17) 0.032(2) -0.0122(15) 0.0147(16) -0.0160(14)
C28 0.0206(14) 0.080(2) 0.048(3) -0.0244(18) 0.0010(15) -0.0004(14)

loop_
_atom_type_symbol
_atom_type_description
_atom_type_scat_dispersion_real
_atom_type_scat_dispersion_imag
_atom_type_scat_source
C C 0.0033 0.0016 'International Tables Vol C Tables 4.2.6.8 and 6.1.1.4'
H H 0.0000 0.0000 'International Tables Vol C Tables 4.2.6.8 and 6.1.1.4'

loop_
_geom_angle_atom_site_label_1
_geom_angle_atom_site_label_2
_geom_angle_atom_site_label_3
_geom_angle
C35 C36 C31 122.9(2)
C36 C35 C39 120.7(2)
C34 C35 C36 118.7(2)
C34 C35 C39 120.61(19)
C12 C11 C1 120.4(2)
C16 C11 C12 117.4(3)
C16 C11 C1 122.2(2)
C45 C46 C41 123.7(2)
C46 C45 C44 119.0(2)
C46 C45 C49 120.9(2)
C44 C45 C49 120.1(2)
C41 C2 C21 110.3(2)
C41 C2 C1 113.27(18)
C21 C2 C1 113.3(2)
C14 C15 C19 121.4(3)
C16 C15 C14 118.9(2)
C16 C15 C19 119.7(2)
C45 C44 C48 122.0(2)
C43 C44 C45 117.4(2)
C43 C44 C48 120.5(2)
C36 C31 C1 118.8(2)
C32 C31 C36 118.13(19)
C32 C31 C1 123.11(19)
C34 C33 C32 122.4(2)
C46 C41 C2 120.0(2)
C46 C41 C42 117.2(2)
C42 C41 C2 122.9(2)
C35 C34 C33 119.1(2)
C35 C34 C38 120.8(2)
C33 C34 C38 120.1(2)
C11 C12 C17 120.8(3)
C13 C12 C11 119.3(2)
C13 C12 C17 119.9(2)
C26 C21 C2 122.3(2)
C22 C21 C2 119.3(2)
C22 C21 C26 118.37(19)
C21 C26 C25 122.4(2)
C41 C42 C47 122.6(2)
C43 C42 C41 118.7(2)
C43 C42 C47 118.7(2)
C42 C43 C44 124.1(2)
C31 C32 C33 118.8(2)
C31 C32 C37 123.32(18)
C33 C32 C37 117.9(2)
C15 C14 C18 121.9(2)
C13 C14 C15 118.0(3)
C13 C14 C18 120.1(3)
C15 C16 C11 123.1(2)
C11 C1 C2 113.59(18)
C11 C1 C31 110.3(2)
C31 C1 C2 111.21(19)
C26 C25 C29 119.9(2)
C24 C25 C26 119.0(2)
C24 C25 C29 121.1(2)
C12 C13 C14 123.3(3)
C24 C23 C22 122.5(2)
C21 C22 C23 119.1(2)
C21 C22 C27 121.91(19)
C23 C22 C27 119.0(2)
C25 C24 C28 121.3(2)
C23 C24 C25 118.5(2)
C23 C24 C28 120.2(2)

loop_
_geom_bond_atom_site_label_1
_geom_bond_atom_site_label_2
_geom_bond_distance
C36 C35 1.397(3)
C36 C31 1.403(3)
C35 C34 1.387(3)
C35 C39 1.511(3)
C11 C12 1.408(3)
C11 C16 1.401(3)
C11 C1 1.521(4)
C46 C45 1.380(4)
C46 C41 1.407(3)
C45 C44 1.405(3)
C45 C49 1.519(3)
C2 C41 1.522(4)
C2 C21 1.535(3)
C2 C1 1.557(3)
C15 C14 1.403(4)
C15 C16 1.388(4)
C15 C19 1.518(3)
C44 C43 1.396(3)
C44 C48 1.501(4)
C31 C32 1.392(3)
C31 C1 1.548(3)
C33 C34 1.390(3)
C33 C32 1.409(3)
C41 C42 1.410(3)
C47 C42 1.518(3)
C34 C38 1.518(3)
C12 C13 1.378(4)
C12 C17 1.514(3)
C21 C26 1.396(3)
C21 C22 1.392(3)
C26 C25 1.398(3)
C42 C43 1.383(4)
C32 C37 1.517(3)
C14 C13 1.393(3)
C14 C18 1.501(4)
C25 C24 1.393(3)
C25 C29 1.518(3)
C23 C22 1.399(3)
C23 C24 1.390(3)
C22 C27 1.514(3)
C24 C28 1.519(3)

loop_
_geom_torsion_atom_site_label_1
_geom_torsion_atom_site_label_2
_geom_torsion_atom_site_label_3
_geom_torsion_atom_site_label_4
_geom_torsion
C36 C35 C34 C33 -2.3(4)
C36 C35 C34 C38 177.6(2)
C36 C31 C32 C33 -2.8(4)
C36 C31 C32 C37 177.7(2)
C36 C31 C1 C11 -42.9(3)
C36 C31 C1 C2 84.0(3)
C35 C36 C31 C32 1.7(4)
C35 C36 C31 C1 -179.2(2)
C11 C12 C13 C14 -0.7(3)
C46 C45 C44 C43 0.3(3)
C46 C45 C44 C48 -178.9(2)
C46 C41 C42 C47 179.2(2)
C46 C41 C42 C43 -0.9(3)
C45 C46 C41 C2 -179.9(2)
C45 C46 C41 C42 1.2(3)
C45 C44 C43 C42 -0.1(3)
C2 C41 C42 C47 0.3(3)
C2 C41 C42 C43 -179.8(2)
C2 C21 C26 C25 -177.1(3)
C2 C21 C22 C23 178.3(2)
C2 C21 C22 C27 -0.7(4)
C15 C14 C13 C12 0.7(3)
C31 C36 C35 C34 0.9(4)
C31 C36 C35 C39 -177.2(2)
C41 C46 C45 C44 -0.9(3)
C41 C46 C45 C49 179.76(19)
C41 C2 C21 C26 99.6(3)
C41 C2 C21 C22 -77.4(3)
C41 C2 C1 C11 -176.94(17)
C41 C2 C1 C31 57.9(2)
C41 C42 C43 C44 0.4(3)
C47 C42 C43 C44 -179.7(2)
C34 C33 C32 C31 1.5(4)
C34 C33 C32 C37 -179.0(2)
C49 C45 C44 C43 179.7(2)
C49 C45 C44 C48 0.5(3)
C12 C11 C16 C15 1.5(3)
C12 C11 C1 C2 151.95(19)
C12 C11 C1 C31 -82.4(2)
C21 C2 C41 C46 -44.9(3)
C21 C2 C41 C42 133.9(2)
C21 C2 C1 C11 -50.4(2)
C21 C2 C1 C31 -175.50(19)
C21 C26 C25 C24 -0.7(4)
C21 C26 C25 C29 179.2(3)
C26 C21 C22 C23 1.3(4)
C26 C21 C22 C27 -177.7(3)
C26 C25 C24 C23 0.5(4)
C26 C25 C24 C28 178.8(3)
C32 C31 C1 C11 136.1(2)
C32 C31 C1 C2 -97.0(3)
C32 C33 C34 C35 1.2(4)
C32 C33 C34 C38 -178.8(3)
C14 C15 C16 C11 -1.5(3)
C16 C11 C12 C13 -0.4(3)
C16 C11 C12 C17 179.66(19)
C16 C11 C1 C2 -31.1(3)
C16 C11 C1 C31 94.5(2)
C16 C15 C14 C13 0.4(3)
C16 C15 C14 C18 -179.4(2)
C1 C11 C12 C13 176.71(19)
C1 C11 C12 C17 -3.3(3)
C1 C11 C16 C15 -175.5(2)
C1 C2 C41 C46 83.2(2)
C1 C2 C41 C42 -97.9(2)
C1 C2 C21 C26 -28.6(3)
C1 C2 C21 C22 154.5(2)
C1 C31 C32 C33 178.2(2)
C1 C31 C32 C37 -1.3(4)
C39 C35 C34 C33 175.7(2)
C39 C35 C34 C38 -4.3(4)
C17 C12 C13 C14 179.3(2)
C48 C44 C43 C42 179.2(2)
C22 C21 C26 C25 -0.2(4)
C22 C23 C24 C25 0.6(4)
C22 C23 C24 C28 -177.7(3)
C24 C23 C22 C21 -1.5(4)
C24 C23 C22 C27 177.5(3)
C19 C15 C14 C13 179.4(2)
C19 C15 C14 C18 -0.4(3)
C19 C15 C16 C11 179.50(19)
C29 C25 C24 C23 -179.4(3)
C29 C25 C24 C28 -1.1(4)
C18 C14 C13 C12 -179.5(2)
